data_4112367
loop_
_publ_author_name
'Dario Braga'
'Shuang Chen'
'Heather Filson'
'Lucia Maini'
'Matthew R. Netherton'
'Brian O. Patrick'
'John R. Scheffer'
'Carl Scott'
'Wujiong Xia'

_publ_contact_author_address
;
   Department of Chemistry
   The University of British Columbia
   2036 Main Mall
   Vancouver, BC V6T 1Z1
;
_publ_contact_author_email ' scheffer@chem.ubc.ca '
_publ_contact_author_fax ' 604-822-2847 '
_publ_contact_author_name ' Dr John R. Scheffer'
_publ_contact_author_phone ' 604-822-3496 '
_publ_section_title
;
 1,4-Hydroxybiradical Behavior Revealed through Crystal
 Structure-Solid-State Reactivity Correlations
;
_journal_name_full 'Journal of the American Chemical Society'
_journal_page_first 3511
_journal_page_last 3520
_journal_paper_doi 10.1021/ja039076w
_journal_volume 126
_journal_year 2004
_chemical_formula_sum 'C17 H20 O'
_chemical_formula_weight 240.33
_chemical_name_systematic
; 
 ?
;
_space_group_IT_number 19
_symmetry_cell_setting orthorhombic
_symmetry_space_group_name_Hall 'P 2ac 2ab'
_symmetry_space_group_name_H-M 'P 21 21 21'
_atom_sites_solution_hydrogens geom
_atom_sites_solution_primary direct
_atom_sites_solution_secondary difmap
_audit_creation_method SHELXL-97
_cell_angle_alpha 90.00
_cell_angle_beta 90.00
_cell_angle_gamma 90.00
_cell_formula_units_Z 4
_cell_length_a 9.8197(3)
_cell_length_b 10.4119(3)
_cell_length_c 13.0397(3)
_cell_measurement_temperature 293(2)
_cell_volume 1333.20(6)
_computing_structure_refinement 'SHELXL-97 (Sheldrick, 1997)'
_computing_structure_solution 'SHELXS-97 (Sheldrick, 1990)'
_diffrn_ambient_temperature 293(2)
_diffrn_measured_fraction_theta_full 0.928
_diffrn_measured_fraction_theta_max 0.928
_diffrn_radiation_monochromator graphite
_diffrn_radiation_source 'fine-focus sealed tube'
_diffrn_radiation_type MoK\a
_diffrn_radiation_wavelength 0.71073
_diffrn_reflns_av_R_equivalents 0.1072
_diffrn_reflns_av_sigmaI/netI 0.0569
_diffrn_reflns_limit_h_max 13
_diffrn_reflns_limit_h_min -13
_diffrn_reflns_limit_k_max 10
_diffrn_reflns_limit_k_min -14
_diffrn_reflns_limit_l_max 17
_diffrn_reflns_limit_l_min -17
_diffrn_reflns_number 14380
_diffrn_reflns_theta_full 30.14
_diffrn_reflns_theta_max 30.14
_diffrn_reflns_theta_min 2.50
_exptl_absorpt_coefficient_mu 0.072
_exptl_absorpt_correction_T_max 1.000000
_exptl_absorpt_correction_T_min 0.360913
_exptl_absorpt_correction_type Sadabs
_exptl_crystal_colour colourless
_exptl_crystal_density_diffrn 1.197
_exptl_crystal_description prism
_exptl_crystal_F_000 520
_exptl_crystal_size_max 0.28
_exptl_crystal_size_mid 0.24
_exptl_crystal_size_min 0.20
_refine_diff_density_max 0.168
_refine_diff_density_min -0.156
_refine_diff_density_rms 0.062
_refine_ls_abs_structure_details 'Flack H D (1983), Acta Cryst. A39, 876-881'
_refine_ls_abs_structure_Flack -1.2(19)
_refine_ls_extinction_coef 0.020(5)
_refine_ls_extinction_expression Fc^*^=kFc[1+0.001xFc^2^\l^3^/sin(2\q)]^-1/4^
_refine_ls_extinction_method SHELXL
_refine_ls_goodness_of_fit_ref 1.039
_refine_ls_hydrogen_treatment mixed
_refine_ls_matrix_type full
_refine_ls_number_parameters 164
_refine_ls_number_reflns 3547
_refine_ls_number_restraints 0
_refine_ls_restrained_S_all 1.039
_refine_ls_R_factor_all 0.0824
_refine_ls_R_factor_gt 0.0515
_refine_ls_shift/su_max 0.000
_refine_ls_shift/su_mean 0.000
_refine_ls_structure_factor_coef Fsqd
_refine_ls_weighting_details 'calc w=1/[\s^2^(Fo^2^)+(0.0748P)^2^+0.0000P] where P=(Fo^2^+2Fc^2^)/3'
_refine_ls_weighting_scheme calc
_refine_ls_wR_factor_gt 0.1280
_refine_ls_wR_factor_ref 0.1439
_reflns_number_gt 2256
_reflns_number_total 3547
_reflns_threshold_expression >2sigma(I)
_cod_data_source_file ja039076wsi20031015_043604_13.cif
_cod_data_source_block 16c
_cod_database_code 4112367

loop_
_symmetry_equiv_pos_as_xyz
'x, y, z'
'-x+1/2, -y, z+1/2'
'-x, y+1/2, -z+1/2'
'x+1/2, -y+1/2, -z'

loop_
_atom_site_label
_atom_site_type_symbol
_atom_site_fract_x
_atom_site_fract_y
_atom_site_fract_z
_atom_site_U_iso_or_equiv
_atom_site_adp_type
_atom_site_occupancy
_atom_site_symmetry_multiplicity
_atom_site_calc_flag
_atom_site_refinement_flags
C1 C 0.78122(15) 0.47614(16) 0.02527(12) 0.0613(4) Uani 1 1 d .
H1A H 0.8183 0.3907 0.0398 0.074 Uiso 1 1 calc R
C2 C 0.8053(2) 0.52273(17) -0.08428(13) 0.0776(5) Uani 1 1 d .
H2A H 0.7866 0.4552 -0.1336 0.093 Uiso 1 1 calc R
H2B H 0.8983 0.5522 -0.0934 0.093 Uiso 1 1 calc R
C3 C 0.7039(3) 0.6340(2) -0.09552(18) 0.1017(7) Uani 1 1 d .
H3A H 0.6435 0.6205 -0.1534 0.122 Uiso 1 1 calc R
H3B H 0.7508 0.7153 -0.1042 0.122 Uiso 1 1 calc R
C4 C 0.6252(2) 0.63025(19) 0.00651(18) 0.0909(6) Uani 1 1 d .
H4A H 0.5350 0.6703 0.0039 0.109 Uiso 1 1 calc R
C5 C 0.7198(3) 0.6852(2) 0.0897(2) 0.1011(7) Uani 1 1 d .
H5A H 0.7588 0.7666 0.0686 0.121 Uiso 1 1 calc R
H5B H 0.6717 0.6968 0.1541 0.121 Uiso 1 1 calc R
C6 C 0.82951(19) 0.58114(18) 0.09891(15) 0.0794(5) Uani 1 1 d .
H6A H 0.9179 0.6140 0.0786 0.095 Uiso 1 1 calc R
H6B H 0.8352 0.5489 0.1686 0.095 Uiso 1 1 calc R
C7 C 0.62353(16) 0.48535(17) 0.03389(12) 0.0652(4) Uani 1 1 d .
C8 C 0.5631(2) 0.4540(2) 0.13930(14) 0.0870(6) Uani 1 1 d .
H8A H 0.6293 0.4771 0.1913 0.104 Uiso 1 1 calc R
H8B H 0.4835 0.5076 0.1497 0.104 Uiso 1 1 calc R
C9 C 0.5220(2) 0.3154(3) 0.15621(15) 0.0986(8) Uani 1 1 d .
H9A H 0.4394 0.2988 0.1176 0.118 Uiso 1 1 calc R
H9B H 0.5007 0.3038 0.2283 0.118 Uiso 1 1 calc R
C10 C 0.6279(2) 0.2164(2) 0.12580(15) 0.0907(6) Uani 1 1 d .
H10A H 0.7169 0.2477 0.1460 0.109 Uiso 1 1 calc R
H10B H 0.6106 0.1380 0.1638 0.109 Uiso 1 1 calc R
C11 C 0.63133(18) 0.18488(19) 0.01341(15) 0.0761(5) Uani 1 1 d .
C12 C 0.6713(2) 0.0612(2) -0.0166(2) 0.1051(8) Uani 1 1 d .
H12A H 0.6981 0.0023 0.0331 0.126 Uiso 1 1 calc R
C13 C 0.6718(3) 0.0253(3) -0.1178(3) 0.1233(10) Uani 1 1 d .
H13A H 0.7026 -0.0562 -0.1355 0.148 Uiso 1 1 calc R
C14 C 0.6281(3) 0.1067(3) -0.1931(2) 0.1126(9) Uani 1 1 d .
H14A H 0.6268 0.0808 -0.2614 0.135 Uiso 1 1 calc R
C15 C 0.5866(2) 0.2265(2) -0.16573(15) 0.0871(6) Uani 1 1 d .
H15A H 0.5559 0.2822 -0.2164 0.105 Uiso 1 1 calc R
C16 C 0.58863(16) 0.26894(18) -0.06342(12) 0.0671(4) Uani 1 1 d .
C17 C 0.54736(15) 0.40508(19) -0.04491(11) 0.0677(5) Uani 1 1 d .
O1 O 0.45546(14) 0.45148(15) -0.09569(10) 0.0942(5) Uani 1 1 d .

loop_
_atom_site_aniso_label
_atom_site_aniso_U_11
_atom_site_aniso_U_22
_atom_site_aniso_U_33
_atom_site_aniso_U_23
_atom_site_aniso_U_13
_atom_site_aniso_U_12
C1 0.0620(8) 0.0669(9) 0.0549(9) 0.0002(7) 0.0011(7) 0.0044(7)
C2 0.0813(11) 0.0853(12) 0.0664(11) 0.0098(9) 0.0079(9) -0.0070(10)
C3 0.1163(17) 0.0940(14) 0.0948(16) 0.0343(12) -0.0074(13) -0.0052(13)
C4 0.0839(13) 0.0836(13) 0.1051(16) 0.0029(11) -0.0089(12) 0.0269(11)
C5 0.0988(15) 0.0877(13) 0.1167(19) -0.0195(13) -0.0028(14) 0.0124(12)
C6 0.0781(11) 0.0803(11) 0.0797(12) -0.0103(10) -0.0042(9) -0.0001(9)
C7 0.0607(8) 0.0833(11) 0.0516(9) -0.0009(7) -0.0021(7) 0.0111(8)
C8 0.0741(11) 0.1318(17) 0.0550(10) -0.0085(11) 0.0085(9) 0.0018(12)
C9 0.0865(13) 0.159(2) 0.0503(9) 0.0181(11) 0.0082(9) -0.0139(14)
C10 0.0912(13) 0.1112(15) 0.0697(11) 0.0325(11) -0.0116(10) -0.0120(12)
C11 0.0620(9) 0.0846(12) 0.0818(12) 0.0148(10) -0.0075(9) -0.0135(9)
C12 0.0794(13) 0.0829(15) 0.153(2) 0.0129(16) -0.0141(14) -0.0168(11)
C13 0.0894(16) 0.1012(18) 0.179(3) -0.044(2) 0.0079(19) -0.0286(14)
C14 0.1006(17) 0.126(2) 0.1110(19) -0.0489(17) 0.0185(15) -0.0496(17)
C15 0.0843(11) 0.1140(16) 0.0630(10) -0.0072(11) -0.0032(9) -0.0344(11)
C16 0.0594(8) 0.0863(11) 0.0555(9) 0.0024(8) -0.0010(7) -0.0157(8)
C17 0.0581(8) 0.0986(13) 0.0463(8) 0.0158(8) -0.0018(7) 0.0016(8)
O1 0.0767(8) 0.1310(11) 0.0749(8) 0.0233(8) -0.0230(7) 0.0069(8)

loop_
_atom_type_symbol
_atom_type_description
_atom_type_scat_dispersion_real
_atom_type_scat_dispersion_imag
_atom_type_scat_source
C C 0.0033 0.0016 'International Tables Vol C Tables 4.2.6.8 and 6.1.1.4'
H H 0.0000 0.0000 'International Tables Vol C Tables 4.2.6.8 and 6.1.1.4'
O O 0.0106 0.0060 'International Tables Vol C Tables 4.2.6.8 and 6.1.1.4'

loop_
_geom_angle_atom_site_label_1
_geom_angle_atom_site_label_2
_geom_angle_atom_site_label_3
_geom_angle
C2 C1 C6 108.18(14)
C2 C1 C7 101.67(14)
C6 C1 C7 102.65(13)
C1 C2 C3 103.21(15)
C2 C3 C4 102.94(15)
C3 C4 C5 107.3(2)
C3 C4 C7 103.26(16)
C5 C4 C7 101.87(17)
C6 C5 C4 102.52(15)
C1 C6 C5 103.77(15)
C17 C7 C8 107.35(15)
C17 C7 C4 112.61(15)
C8 C7 C4 114.73(17)
C17 C7 C1 114.00(14)
C8 C7 C1 115.93(14)
C4 C7 C1 91.86(14)
C9 C8 C7 115.92(17)
C8 C9 C10 115.24(17)
C11 C10 C9 114.77(16)
C16 C11 C12 117.4(2)
C16 C11 C10 123.84(19)
C12 C11 C10 118.6(2)
C13 C12 C11 121.3(3)
C14 C13 C12 121.4(3)
C15 C14 C13 118.3(2)
C14 C15 C16 122.2(2)
C11 C16 C15 119.25(19)
C11 C16 C17 124.12(16)
C15 C16 C17 116.62(16)
O1 C17 C16 119.28(17)
O1 C17 C7 120.88(18)
C16 C17 C7 119.81(13)

loop_
_geom_bond_atom_site_label_1
_geom_bond_atom_site_label_2
_geom_bond_distance
C1 C2 1.527(2)
C1 C6 1.530(2)
C1 C7 1.556(2)
C2 C3 1.535(3)
C3 C4 1.539(3)
C4 C5 1.538(3)
C4 C7 1.550(3)
C5 C6 1.532(3)
C7 C17 1.521(2)
C7 C8 1.533(2)
C8 C9 1.515(3)
C9 C10 1.517(3)
C10 C11 1.502(3)
C11 C16 1.395(2)
C11 C12 1.402(3)
C12 C13 1.371(4)
C13 C14 1.366(4)
C14 C15 1.360(4)
C15 C16 1.406(3)
C16 C17 1.494(3)
C17 O1 1.2191(19)

loop_
_cod_related_entry_id
_cod_related_entry_database
_cod_related_entry_code
1 ChemSpider 4052494
